data_2010881
loop_
_publ_author_name
'Thallapally, Praveen K.'
'Desiraju, Gautam R.'
tris-(2-cyanoethyl)-1,3,5-triazine-2,4,6(1H,3H,5H)-trione

_publ_section_title
;
 Tris(2-cyanoethyl) isocyanurate
;
_journal_issue 5
_journal_name_full 'Acta Crystallographica Section C'
_journal_page_first 572
_journal_page_last 573
_journal_paper_doi 10.1107/S0108270100001396
_journal_volume 56
_journal_year 2000
_chemical_formula_moiety 'C12 H12 N6 O3'
_chemical_formula_sum 'C12 H12 N6 O3'
_chemical_formula_weight 288.28
_chemical_name_common 'tris-(2-cyanoethyl)isocyanuric acid'
_chemical_name_systematic tris-(2-cyanoethyl)-1,3,5-triazine-2,4,6(1H,3H,5H)-trione
_space_group_IT_number 14
_symmetry_cell_setting monoclinic
_symmetry_space_group_name_Hall '-P 2yn'
_symmetry_space_group_name_H-M 'P 1 21/n 1'
_audit_creation_method SHELXL-97
_cell_angle_alpha 90
_cell_angle_beta 90.46(2)
_cell_angle_gamma 90
_cell_formula_units_Z 4
_cell_length_a 9.727(2)
_cell_length_b 13.781(2)
_cell_length_c 9.956(2)
_cell_measurement_reflns_used 25
_cell_measurement_temperature 293(2)
_cell_measurement_theta_max 11
_cell_measurement_theta_min 9
_cell_volume 1334.5(4)
_computing_cell_refinement 'CAD-4 Software'
_computing_data_collection 'CAD-4 Software (Enraf-Nonius, 1989)'
_computing_data_reduction 'XTAL 3.5 (Hall et al., 1997)'
_computing_molecular_graphics 'PLUTON-(C) (Spek, 1979-1997)'
_computing_publication_material SHELXL97
_computing_structure_refinement 'SHELXL97 (Sheldrick, 1997)'
_computing_structure_solution 'SHELXS86 (Sheldrick, 1990)'
_diffrn_ambient_temperature 293(2)
_diffrn_measurement_device 'Enraf-Nonius CAD4'
_diffrn_measurement_method '\w scan'
_diffrn_radiation_monochromator graphite
_diffrn_radiation_source 'fine-focus sealed tube'
_diffrn_radiation_type MoK\a
_diffrn_radiation_wavelength .71073
_diffrn_reflns_av_R_equivalents .009
_diffrn_reflns_av_sigmaI/netI .030
_diffrn_reflns_limit_h_max 13
_diffrn_reflns_limit_h_min 0
_diffrn_reflns_limit_k_max 19
_diffrn_reflns_limit_k_min 0
_diffrn_reflns_limit_l_max 13
_diffrn_reflns_limit_l_min -13
_diffrn_reflns_number 4071
_diffrn_reflns_theta_max 29.96
_diffrn_reflns_theta_min 2.52
_diffrn_standards_decay_% <2
_diffrn_standards_interval_count 100
_diffrn_standards_number 3
_exptl_absorpt_coefficient_mu .108
_exptl_absorpt_correction_type none
_exptl_crystal_colour colourless
_exptl_crystal_density_diffrn 1.435
_exptl_crystal_density_meas ?
_exptl_crystal_density_method 'not measured'
_exptl_crystal_description needle
_exptl_crystal_F_000 600
_exptl_crystal_size_max .60
_exptl_crystal_size_mid .48
_exptl_crystal_size_min .20
_refine_diff_density_max .42
_refine_diff_density_min -.35
_refine_ls_extinction_method none
_refine_ls_goodness_of_fit_all 1.067
_refine_ls_goodness_of_fit_obs 1.109
_refine_ls_hydrogen_treatment refall
_refine_ls_matrix_type full
_refine_ls_number_parameters 239
_refine_ls_number_reflns 3877
_refine_ls_number_restraints 0
_refine_ls_restrained_S_all 1.07
_refine_ls_restrained_S_obs 1.109
_refine_ls_R_factor_all .095
_refine_ls_R_factor_obs .063
_refine_ls_shift/esd_max .001
_refine_ls_shift/esd_mean .000
_refine_ls_structure_factor_coef Fsqd
_refine_ls_weighting_details 'w = 1/[\s^2^(Fo^2^)+(0.1131P)^2^] where P=(Fo^2^+2Fc^2^)/3'
_refine_ls_weighting_scheme calc
_refine_ls_wR_factor_all .190
_refine_ls_wR_factor_obs .157
_reflns_number_observed 2466
_reflns_number_total 3877
_reflns_observed_criterion I>2\s(I)
_cod_data_source_file bk1500.cif
_cod_data_source_block I
_cod_depositor_comments
;
The following automatic conversions were performed:

'_exptl_crystal_density_meas' value 'not measured' was changed to '?'
- the value is perceived as not measured.

Automatic conversion script
Id: cif_fix_values 3008 2015-01-20 13:52:24Z robertas 

The following automatic conversions were performed:

'_refine_ls_weighting_scheme' value 'calc w =
1/[\s^2^(Fo^2^)+(0.1131P)^2^] where P=(Fo^2^+2Fc^2^)/3' was changed
to 'calc'. New tag '_refine_ls_weighting_details' was created. The
value of the new tag was set to 'w = 1/[\s^2^(Fo^2^)+(0.1131P)^2^]
where P=(Fo^2^+2Fc^2^)/3'.

Automatic conversion script
Id: cif_fix_values 3143 2015-03-26 13:38:13Z robertas 
;
_cod_original_cell_volume 1334.6(4)
_cod_original_sg_symbol_H-M 'P 21/n'
_cod_database_code 2010881
_cod_database_fobs_code 2010881

loop_
_symmetry_equiv_pos_as_xyz
'x, y, z'
'-x+1/2, y+1/2, -z+1/2'
'-x, -y, -z'
'x-1/2, -y-1/2, z-1/2'

loop_
_atom_site_aniso_label
_atom_site_aniso_U_11
_atom_site_aniso_U_22
_atom_site_aniso_U_33
_atom_site_aniso_U_12
_atom_site_aniso_U_13
_atom_site_aniso_U_23
N1 .0347(7) .0256(7) .0356(6) .0001(5) -.0032(5) .0017(5)
N2 .0373(7) .0240(6) .0391(6) .0001(5) -.0007(5) -.0005(5)
N3 .0356(7) .0287(7) .0344(6) .0042(5) -.0025(5) -.0026(5)
N4 .0726(14) .0678(14) .0795(13) -.0155(11) -.0278(11) .0092(11)
N6 .0470(10) .078(2) .0955(14) -.0081(10) -.0211(10) .0330(12)
N5 .0531(11) .0471(12) .106(2) .0000(9) .0066(10) .0051(11)
O1 .0720(9) .0343(7) .0436(6) .0008(6) .0076(6) -.0059(5)
O2 .0635(9) .0401(8) .0471(6) .0018(6) .0111(6) .0079(6)
O3 .0642(9) .0245(6) .0524(7) .0004(6) -.0071(6) -.0031(5)
C1 .0347(7) .0270(8) .0370(7) .0004(6) -.0033(6) -.0005(6)
C2 .0318(7) .0308(8) .0390(7) .0038(6) -.0012(6) .0004(6)
C3 .0334(7) .0267(8) .0392(7) .0012(6) -.0083(6) -.0027(6)
C4 .0428(9) .0352(9) .0415(8) -.0078(8) .0032(7) .0037(7)
C5 .0659(13) .0322(9) .0446(9) -.0010(9) -.0041(8) .0096(8)
C6 .0536(11) .0455(11) .0492(9) -.0006(9) -.0070(8) .0127(8)
C7 .0431(9) .0288(8) .0497(9) -.0071(7) .0030(7) -.0017(7)
C8 .0646(12) .0275(9) .0500(9) .0025(8) .0054(8) .0068(7)
C9 .0528(11) .0220(8) .0605(10) .0019(7) -.0051(8) -.0011(7)
C10 .0396(9) .0414(10) .0389(8) .0109(8) -.0006(6) -.0060(7)
C11 .0544(11) .0298(9) .0413(8) -.0012(8) -.0030(7) -.0053(7)
C12 .0386(9) .0474(11) .0472(9) -.0097(8) -.0057(7) .0045(8)

loop_
_atom_site_label
_atom_site_fract_x
_atom_site_fract_y
_atom_site_fract_z
_atom_site_U_iso_or_equiv
_atom_site_thermal_displace_type
_atom_site_calc_flag
_atom_site_refinement_flags
_atom_site_occupancy
_atom_site_disorder_group
_atom_site_type_symbol
N1 .52324(13) .21961(9) .88234(12) .0320(3) Uani d . 1 . N
N2 .57008(13) .36854(10) .77997(12) .0335(3) Uani d . 1 . N
N3 .58906(14) .22449(10) .65698(12) .0329(3) Uani d . 1 . N
N4 .7529(2) .2362(2) 1.2025(2) .0735(6) Uani d . 1 . N
N5 .2423(2) .50605(15) .8464(2) .0688(6) Uani d . 1 . N
N6 .3507(2) .2616(2) .3405(2) .0736(6) Uani d . 1 . N
O1 .4922(2) .36075(10) .99425(12) .0500(4) Uani d . 1 . O
O2 .6370(2) .37115(10) .56279(12) .0502(4) Uani d . 1 . O
O3 .55985(14) .08116(9) .76524(12) .0471(4) Uani d . 1 . O
C1 .5252(2) .31962(12) .89298(14) .0329(3) Uani d . 1 . C
C2 .6009(2) .32434(12) .65919(15) .0339(3) Uani d . 1 . C
C3 .5580(2) .16932(12) .76809(14) .0331(3) Uani d . 1 . C
C4 .4777(2) .16261(14) .9982(2) .0398(4) Uani d . 1 . C
H4A .412(2) .117(2) .967(2) .061(6) Uiso d . 1 . H
H4B .4286(19) .2021(15) 1.0545(18) .036(5) Uiso d . 1 . H
C5 .5962(2) .11570(15) 1.0735(2) .0476(5) Uani d . 1 . C
H5A .562(2) .0703(17) 1.138(2) .056(6) Uiso d . 1 . H
H5B .651(2) .0825(16) 1.0157(19) .045(5) Uiso d . 1 . H
C6 .6837(2) .1845(2) 1.1450(2) .0495(5) Uani d . 1 . C
C7 .5907(2) .47405(13) .7898(2) .0405(4) Uani d . 1 . C
H7A .671(2) .4873(16) .7477(19) .048(5) Uiso d . 1 . H
H7B .6016(18) .4867(14) .8848(18) .036(5) Uiso d . 1 . H
C8 .4743(2) .53229(15) .7274(2) .0473(5) Uani d . 1 . C
H8A .497(3) .599(2) .731(2) .078(8) Uiso d . 1 . H
H8B .469(2) .5156(16) .638(2) .049(5) Uiso d . 1 . H
C9 .3432(2) .51787(13) .7938(2) .0452(4) Uani d . 1 . C
C10 .6230(2) .17185(14) .5334(2) .0400(4) Uani d . 1 . C
H10A .688(2) .1216(17) .5600(19) .051(6) Uiso d . 1 . H
H10B .673(2) .2129(16) .4688(19) .050(6) Uiso d . 1 . H
C11 .4950(2) .13159(14) .4639(2) .0418(4) Uani d . 1 . C
H11A .527(2) .0910(17) .396(2) .051(6) Uiso d . 1 . H
H11B .437(2) .0977(17) .5282(19) .051(6) Uiso d . 1 . H
C12 .4141(2) .2050(2) .3958(2) .0444(4) Uani d . 1 . C

loop_
_atom_type_symbol
_atom_type_description
_atom_type_scat_dispersion_real
_atom_type_scat_dispersion_imag
_atom_type_scat_source
C C .0033 .0016 'International Tables Vol C Tables 4.2.6.8 and 6.1.1.4'
H H .0000 .0000 'International Tables Vol C Tables 4.2.6.8 and 6.1.1.4'
N N .0061 .0033 'International Tables Vol C Tables 4.2.6.8 and 6.1.1.4'
O O .0106 .0060 'International Tables Vol C Tables 4.2.6.8 and 6.1.1.4'

loop_
_geom_angle_atom_site_label_1
_geom_angle_atom_site_label_2
_geom_angle_atom_site_label_3
_geom_angle
C1 N1 C3 124.18(13)
C1 N1 C4 118.53(13)
C3 N1 C4 117.27(14)
C1 N2 C2 124.32(14)
C1 N2 C7 118.07(13)
C2 N2 C7 117.58(13)
C2 N3 C3 123.77(13)
C2 N3 C10 119.10(13)
C3 N3 C10 116.89(14)
O1 C1 N1 122.04(14)
O1 C1 N2 122.7(2)
N1 C1 N2 115.29(13)
O2 C2 N2 121.4(2)
O2 C2 N3 122.89(15)
N2 C2 N3 115.72(13)
O3 C3 N1 121.75(14)
O3 C3 N3 121.98(14)
N1 C3 N3 116.27(14)
N1 C4 C5 112.59(15)
C4 C5 C6 113.8(2)
N4 C6 C5 178.3(2)
N2 C7 C8 113.3(2)
C9 C8 C7 113.3(2)
N5 C9 C8 179.2(2)
N3 C10 C11 111.83(14)
C10 C11 C12 113.4(2)
N6 C12 C11 178.8(2)
N1 C4 H4A 107.7(7)
N1 C4 H4B 108.9(12)
C5 C4 H4A 113.0(15)
C5 C4 H4B 110.4(12)
H4A C4 H4B 103.8(18)
C4 C5 H5A 110.2(14)
C4 C5 H5B 110.4(13)
C6 C5 H5A 107.5(13)
C6 C5 H5B 107.0(14)
H5A C5 H5B 107.7(19)
N2 C7 H7A 106.5(14)
N2 C7 H7B 104.9(11)
C8 C7 H7A 110.3(13)
C8 C7 H7B 112.4(11)
H7A C7 H7B 109.1(17)
C7 C8 H8A 109.1(17)
C7 C8 H8B 107.6(13)
C9 C8 H8A 108.6(15)
C9 C8 H8B 111.1(13)
H8A C8 H8B 106.9(19)
N3 C10 H10A 105.9(12)
N3 C10 H10B 112.2(12)
C11 C10 H10A 113.0(13)
C11 C10 H10B 108.6(12)
H10A C10 H10B 105.1(17)
C10 C11 H11A 105.6(14)
C10 C11 H11B 110.6(12)
C12 C11 H11A 105.4(13)
C12 C11 H11B 108.9(13)
H11A C11 H11B 112.9(19)

loop_
_geom_bond_atom_site_label_1
_geom_bond_atom_site_label_2
_geom_bond_site_symmetry_2
_geom_bond_distance
_geom_bond_publ_flag
N1 C1 . 1.382(2) ?
N1 C3 . 1.377(2) ?
N1 C4 . 1.467(2) ?
N2 C1 . 1.385(2) ?
N2 C2 . 1.383(2) ?
N2 C7 . 1.471(2) ?
N3 C2 . 1.381(2) ?
N3 C3 . 1.378(2) ?
N3 C10 . 1.468(2) ?
N4 C6 . 1.133(3) ?
N5 C9 . 1.128(3) ?
N6 C12 . 1.134(3) ?
O1 C1 . 1.203(2) ?
O2 C2 . 1.211(2) ?
O3 C3 . 1.215(2) ?
C4 C5 . 1.515(3) ?
C5 C6 . 1.455(3) ?
C7 C8 . 1.517(3) ?
C8 C9 . 1.455(3) ?
C10 C11 . 1.524(3) ?
C11 C12 . 1.447(3) ?
C4 H4A . .95(2) n
C4 H4B . .92(2) n
C5 H5A . .96(2) n
C5 H5B . .91(2) n
C7 H7A . .91(2) n
C7 H7B . .97(2) n
C8 H8A . .94(3) n
C8 H8B . .92(2) n
C10 H10A . .97(2) n
C10 H10B . .99(2) n
C11 H11A . .93(2) n
C11 H11B . .98(2) n

loop_
_geom_hbond_atom_site_label_D
_geom_hbond_atom_site_label_H
_geom_hbond_atom_site_label_A
_geom_hbond_site_symmetry_A
_geom_hbond_distance_DH
_geom_hbond_distance_HA
_geom_hbond_distance_DA
_geom_hbond_angle_DHA
C5 H5A O3 3_657 .96(2) 2.59(2) 3.504(2) 160(2)
C7 H7B O1 3_667 .97(2) 2.59(2) 3.238(2) 124.0(10)
C8 H8A N6 3_666 .95(3) 2.53(3) 3.382(3) 150(2)
C8 H8B O2 3_666 .92(2) 2.73(2) 3.353(2) 126(2)
C10 H10B N4 1_554 .99(2) 2.79(2) 3.647(3) 146(2)
C11 H11A O3 3_656 .93(2) 2.98(2) 3.750(2) 141(2)

loop_
_cod_related_entry_id
_cod_related_entry_database
_cod_related_entry_code
1 ChemSpider 194383
